data_4332839
loop_
_publ_author_name
'Wen, He-Rui'
'Wang, Cai-Feng'
'Song, You'
'Gao, Song'
'Zuo, Jing-Lin'
'You, Xiao-Zeng'

_publ_section_title
;
 Synthesis, Crystal Structures, and Magnetic Properties of Cyano-Bridged
 Heterobimetallic Chains Based on [(Tp)Fe(CN)3]-
;
_journal_issue 22
_journal_name_full 'Inorganic Chemistry'
_journal_page_first 8942
_journal_page_last 8949
_journal_paper_doi 10.1021/ic060928d
_journal_volume 45
_journal_year 2006
_chemical_formula_sum 'C30 H34 B2 Cu Fe2 N20 O2'
_chemical_formula_weight 903.63
_chemical_name_systematic
; 
 ? 
;
_space_group_IT_number 14
_symmetry_cell_setting monoclinic
_symmetry_space_group_name_Hall '-P 2ybc'
_symmetry_space_group_name_H-M 'P 1 21/c 1'
_atom_sites_solution_hydrogens geom
_atom_sites_solution_primary direct
_atom_sites_solution_secondary difmap
_audit_creation_method SHELXL-97
_cell_angle_alpha 90.00
_cell_angle_beta 99.509(3)
_cell_angle_gamma 90.00
_cell_formula_units_Z 4
_cell_length_a 15.249(3)
_cell_length_b 20.201(4)
_cell_length_c 13.488(2)
_cell_measurement_reflns_used 1365
_cell_measurement_temperature 293(2)
_cell_measurement_theta_max 25.5
_cell_measurement_theta_min 2.1
_cell_volume 4097.8(13)
_computing_cell_refinement SMART
_computing_data_collection 'SMART (Bruker, 2000)'
_computing_data_reduction 'SAINT (Bruker, 2000)'
_computing_molecular_graphics SHELXTL
_computing_publication_material SHELXTL
_computing_structure_refinement SHELXTL
_computing_structure_solution 'SHELXTL (Bruker, 2000)'
_diffrn_ambient_temperature 293(2)
_diffrn_measured_fraction_theta_full 0.997
_diffrn_measured_fraction_theta_max 0.997
_diffrn_radiation_monochromator graphite
_diffrn_radiation_source 'fine-focus sealed tube'
_diffrn_radiation_type MoK\a
_diffrn_radiation_wavelength 0.71073
_diffrn_reflns_av_R_equivalents 0.0571
_diffrn_reflns_av_sigmaI/netI 0.0756
_diffrn_reflns_limit_h_max 18
_diffrn_reflns_limit_h_min -18
_diffrn_reflns_limit_k_max 23
_diffrn_reflns_limit_k_min -24
_diffrn_reflns_limit_l_max 16
_diffrn_reflns_limit_l_min -16
_diffrn_reflns_number 24393
_diffrn_reflns_theta_full 26.00
_diffrn_reflns_theta_max 26.00
_diffrn_reflns_theta_min 2.99
_exptl_absorpt_coefficient_mu 1.269
_exptl_absorpt_correction_T_max 0.92
_exptl_absorpt_correction_T_min 0.83
_exptl_absorpt_correction_type multi-scan
_exptl_absorpt_process_details 'SADABS; Bruker(2000)'
_exptl_crystal_colour Brown
_exptl_crystal_density_diffrn 1.465
_exptl_crystal_density_method 'not measured'
_exptl_crystal_description needle
_exptl_crystal_F_000 1844
_exptl_crystal_size_max 0.30
_exptl_crystal_size_mid 0.11
_exptl_crystal_size_min 0.05
_refine_diff_density_max 0.311
_refine_diff_density_min -0.443
_refine_diff_density_rms 0.073
_refine_ls_extinction_method none
_refine_ls_goodness_of_fit_ref 1.036
_refine_ls_hydrogen_treatment constr
_refine_ls_matrix_type full
_refine_ls_number_parameters 518
_refine_ls_number_reflns 8022
_refine_ls_number_restraints 0
_refine_ls_restrained_S_all 1.036
_refine_ls_R_factor_all 0.0824
_refine_ls_R_factor_gt 0.0546
_refine_ls_shift/su_max 0.003
_refine_ls_shift/su_mean 0.000
_refine_ls_structure_factor_coef Fsqd
_refine_ls_weighting_details 'calc w=1/[\s^2^(Fo^2^)+(0.0528P)^2^] where P=(Fo^2^+2Fc^2^)/3'
_refine_ls_weighting_scheme calc
_refine_ls_wR_factor_gt 0.1113
_refine_ls_wR_factor_ref 0.1169
_reflns_number_gt 5547
_reflns_number_total 8022
_reflns_threshold_expression >2sigma(I)
_cod_data_source_file ic060928dsup1.cif
_cod_data_source_block p21c
_cod_depositor_comments
;
The following automatic conversions were performed:

'_symmetry_cell_setting' value 'Monoclinic' changed to 'monoclinic'
according to /home/saulius/struct/CIF-dictionaries/cif_core.dic
dictionary named 'cif_core.dic' version 2.4.2 from 2011-04-26.

Automatic conversion script
Id: cif_fix_values 1891 2012-01-12 08:04:46Z andrius 
;
_cod_original_cell_volume 4097.5(12)
_cod_original_sg_symbol_H-M P2(1)/c
_cod_database_code 4332839

loop_
_symmetry_equiv_pos_as_xyz
'x, y, z'
'-x, y+1/2, -z+1/2'
'-x, -y, -z'
'x, -y-1/2, z-1/2'

loop_
_atom_site_label
_atom_site_type_symbol
_atom_site_fract_x
_atom_site_fract_y
_atom_site_fract_z
_atom_site_U_iso_or_equiv
_atom_site_adp_type
_atom_site_occupancy
_atom_site_symmetry_multiplicity
_atom_site_calc_flag
_atom_site_refinement_flags
Cu1 Cu 0.25105(3) 0.72270(2) 0.89547(3) 0.03314(12) Uani 1 1 d .
Fe1 Fe 0.01511(3) 0.79267(3) 0.61145(4) 0.03727(14) Uani 1 1 d .
Fe2 Fe 0.46341(3) 0.66170(3) 1.20715(4) 0.03881(14) Uani 1 1 d .
B1 B -0.1819(3) 0.7529(3) 0.5507(4) 0.0479(11) Uani 1 1 d .
H1 H -0.2561 0.7483 0.5273 0.058 Uiso 1 1 d R
B2 B 0.5327(4) 0.5212(3) 1.2670(4) 0.0628(15) Uani 1 1 d .
H2 H 0.5533 0.4674 1.2913 0.075 Uiso 1 1 d R
C1 C -0.0868(3) 0.8423(2) 0.7746(3) 0.0507(10) Uani 1 1 d .
H1A H -0.0383 0.8597 0.8175 0.061 Uiso 1 1 calc R
C2 C -0.1726(3) 0.8462(3) 0.7906(3) 0.0623(13) Uani 1 1 d .
H2A H -0.1934 0.8666 0.8441 0.075 Uiso 1 1 calc R
C3 C -0.2209(3) 0.8142(2) 0.7116(4) 0.0590(12) Uani 1 1 d .
H3 H -0.2822 0.8082 0.7017 0.071 Uiso 1 1 calc R
C4 C 0.0074(3) 0.6434(2) 0.5912(4) 0.0625(13) Uani 1 1 d .
H4 H 0.0684 0.6361 0.6051 0.075 Uiso 1 1 calc R
C5 C -0.0572(4) 0.5939(3) 0.5688(4) 0.0797(16) Uani 1 1 d .
H5 H -0.0486 0.5484 0.5658 0.096 Uiso 1 1 calc R
C6 C -0.1359(4) 0.6281(2) 0.5523(4) 0.0670(13) Uani 1 1 d .
H6 H -0.1918 0.6090 0.5348 0.080 Uiso 1 1 calc R
C7 C -0.0524(3) 0.8521(2) 0.4045(3) 0.0537(11) Uani 1 1 d .
H7 H 0.0004 0.8725 0.3956 0.064 Uiso 1 1 calc R
C8 C -0.1304(3) 0.8512(3) 0.3349(3) 0.0624(12) Uani 1 1 d .
H8 H -0.1396 0.8697 0.2709 0.075 Uiso 1 1 calc R
C9 C -0.1904(3) 0.8177(2) 0.3797(3) 0.0519(11) Uani 1 1 d .
H9 H -0.2495 0.8102 0.3516 0.062 Uiso 1 1 calc R
C10 C 0.1004(2) 0.7663(2) 0.7263(3) 0.0406(9) Uani 1 1 d .
C11 C 0.0591(2) 0.8801(2) 0.6361(3) 0.0478(10) Uani 1 1 d .
C12 C 0.1100(2) 0.7793(2) 0.5373(3) 0.0444(9) Uani 1 1 d .
C13 C 0.3019(3) 0.5696(2) 1.2031(3) 0.0521(11) Uani 1 1 d .
H13 H 0.2575 0.6008 1.1837 0.062 Uiso 1 1 calc R
C14 C 0.2878(4) 0.5044(3) 1.2217(4) 0.0683(14) Uani 1 1 d .
H14 H 0.2332 0.4831 1.2177 0.082 Uiso 1 1 calc R
C15 C 0.3686(4) 0.4773(3) 1.2468(3) 0.0677(14) Uani 1 1 d .
H15 H 0.3793 0.4331 1.2640 0.081 Uiso 1 1 calc R
C16 C 0.5602(3) 0.6676(2) 1.4227(3) 0.0565(11) Uani 1 1 d .
H16 H 0.5517 0.7124 1.4337 0.068 Uiso 1 1 calc R
C17 C 0.6011(4) 0.6226(3) 1.4938(4) 0.0733(15) Uani 1 1 d .
H17 H 0.6233 0.6314 1.5609 0.088 Uiso 1 1 calc R
C18 C 0.6024(4) 0.5644(3) 1.4468(4) 0.0760(16) Uani 1 1 d .
H18 H 0.6275 0.5254 1.4753 0.091 Uiso 1 1 calc R
C19 C 0.5717(3) 0.6147(2) 1.0508(3) 0.0551(11) Uani 1 1 d .
H19 H 0.5642 0.6521 1.0102 0.066 Uiso 1 1 calc R
C20 C 0.6162(3) 0.5580(3) 1.0305(3) 0.0643(13) Uani 1 1 d .
H20 H 0.6439 0.5500 0.9752 0.077 Uiso 1 1 calc R
C21 C 0.6108(3) 0.5163(2) 1.1088(3) 0.0565(11) Uani 1 1 d .
H21 H 0.6342 0.4737 1.1161 0.068 Uiso 1 1 calc R
C22 C 0.3911(2) 0.6858(2) 1.0826(3) 0.0416(9) Uani 1 1 d .
C23 C 0.5350(3) 0.7412(3) 1.2030(3) 0.0519(10) Uani 1 1 d .
C24 C 0.3864(2) 0.7137(2) 1.2756(3) 0.0383(8) Uani 1 1 d .
C25 C 0.1041(3) 0.5187(2) 0.7852(3) 0.0540(11) Uani 1 1 d .
H25A H 0.1003 0.5607 0.7515 0.081 Uiso 1 1 calc R
H25B H 0.0453 0.5028 0.7885 0.081 Uiso 1 1 calc R
H25C H 0.1342 0.4876 0.7489 0.081 Uiso 1 1 calc R
C26 C 0.1392(3) 0.4750(2) 0.9569(3) 0.0440(9) Uani 1 1 d .
H26A H 0.1530 0.4921 1.0241 0.066 Uiso 1 1 calc R
H26B H 0.1771 0.4380 0.9496 0.066 Uiso 1 1 calc R
H26C H 0.0782 0.4610 0.9438 0.066 Uiso 1 1 calc R
C27 C 0.2038(3) 0.5771(2) 0.9106(3) 0.0491(10) Uani 1 1 d .
H27 H 0.2279 0.5820 0.9782 0.059 Uiso 1 1 calc R
C28 C 0.6839(3) 0.3574(2) 0.3763(3) 0.0464(9) Uani 1 1 d .
H28A H 0.7251 0.3217 0.3742 0.070 Uiso 1 1 calc R
H28B H 0.6717 0.3783 0.3115 0.070 Uiso 1 1 calc R
H28C H 0.6295 0.3404 0.3935 0.070 Uiso 1 1 calc R
C29 C 0.7370(3) 0.4037(2) 0.5430(3) 0.0541(11) Uani 1 1 d .
H29A H 0.6926 0.4289 0.5692 0.081 Uiso 1 1 calc R
H29B H 0.7946 0.4224 0.5664 0.081 Uiso 1 1 calc R
H29C H 0.7358 0.3587 0.5656 0.081 Uiso 1 1 calc R
C30 C 0.7687(2) 0.4537(2) 0.3986(3) 0.0454(9) Uani 1 1 d .
H30 H 0.7579 0.4601 0.3294 0.054 Uiso 1 1 calc R
N1 N -0.0814(2) 0.81003(17) 0.6893(2) 0.0401(7) Uani 1 1 d .
N2 N -0.16661(19) 0.79250(17) 0.6502(2) 0.0431(7) Uani 1 1 d .
N3 N -0.0311(2) 0.70234(16) 0.5897(2) 0.0431(7) Uani 1 1 d .
N4 N -0.1205(2) 0.69242(17) 0.5652(2) 0.0475(8) Uani 1 1 d .
N5 N -0.06571(19) 0.81863(17) 0.4866(2) 0.0417(7) Uani 1 1 d .
N6 N -0.1507(2) 0.79707(18) 0.4717(2) 0.0456(8) Uani 1 1 d .
N7 N 0.1557(2) 0.75227(18) 0.7909(2) 0.0462(8) Uani 1 1 d .
N8 N 0.0861(2) 0.93311(18) 0.6516(2) 0.0439(8) Uani 1 1 d .
N9 N 0.1662(2) 0.77347(16) 0.4927(2) 0.0424(7) Uani 1 1 d .
N10 N 0.3899(2) 0.58177(18) 1.2171(2) 0.0479(8) Uani 1 1 d .
N11 N 0.4314(3) 0.52278(18) 1.2436(3) 0.0537(9) Uani 1 1 d .
N12 N 0.5351(2) 0.63537(17) 1.3359(2) 0.0450(8) Uani 1 1 d .
N13 N 0.5610(2) 0.57184(19) 1.3506(2) 0.0569(10) Uani 1 1 d .
N14 N 0.5412(2) 0.6077(2) 1.1368(2) 0.0534(9) Uani 1 1 d .
N15 N 0.5662(2) 0.5467(2) 1.1731(3) 0.0624(11) Uani 1 1 d .
N16 N 0.3457(2) 0.69921(19) 1.0086(2) 0.0469(8) Uani 1 1 d .
N17 N 0.5792(2) 0.7858(2) 1.2063(3) 0.0545(9) Uani 1 1 d .
N18 N 0.3399(2) 0.74224(17) 1.3172(2) 0.0412(7) Uani 1 1 d .
N19 N 0.1531(3) 0.52632(18) 0.8861(3) 0.0554(9) Uani 1 1 d .
N20 N 0.7218(2) 0.4052(2) 0.4507(3) 0.0566(10) Uani 1 1 d .
O1 O 0.2232(2) 0.61984(14) 0.8521(2) 0.0514(7) Uani 1 1 d .
O2 O 0.8194(2) 0.48234(15) 0.4517(2) 0.0576(8) Uani 1 1 d .

loop_
_atom_site_aniso_label
_atom_site_aniso_U_11
_atom_site_aniso_U_22
_atom_site_aniso_U_33
_atom_site_aniso_U_23
_atom_site_aniso_U_13
_atom_site_aniso_U_12
Cu1 0.0255(2) 0.0423(3) 0.0310(2) 0.00466(18) 0.00296(15) -0.00196(17)
Fe1 0.0259(2) 0.0528(3) 0.0327(3) 0.0034(2) 0.00378(19) 0.0052(2)
Fe2 0.0277(3) 0.0544(3) 0.0337(3) 0.0002(2) 0.0033(2) 0.0116(2)
B1 0.030(2) 0.057(3) 0.055(3) 0.002(2) 0.0017(19) 0.002(2)
B2 0.070(4) 0.059(3) 0.054(3) -0.001(3) -0.005(3) 0.028(3)
C1 0.049(2) 0.059(3) 0.045(2) 0.001(2) 0.0069(18) 0.001(2)
C2 0.058(3) 0.092(4) 0.043(2) -0.008(2) 0.027(2) 0.009(3)
C3 0.044(2) 0.076(3) 0.064(3) 0.013(2) 0.028(2) 0.014(2)
C4 0.065(3) 0.055(3) 0.063(3) 0.005(2) -0.002(2) 0.027(2)
C5 0.104(4) 0.043(3) 0.087(4) -0.001(3) 0.001(3) 0.017(3)
C6 0.085(4) 0.049(3) 0.062(3) -0.011(2) -0.001(3) -0.010(3)
C7 0.063(3) 0.058(3) 0.040(2) 0.013(2) 0.0100(19) 0.003(2)
C8 0.067(3) 0.080(3) 0.035(2) 0.006(2) -0.006(2) 0.004(3)
C9 0.058(3) 0.050(3) 0.040(2) -0.0072(19) -0.0147(19) 0.009(2)
C10 0.0334(18) 0.052(2) 0.0361(19) 0.0013(17) 0.0035(15) -0.0051(17)
C11 0.0283(19) 0.073(3) 0.042(2) -0.004(2) 0.0057(15) -0.0070(19)
C12 0.0328(19) 0.065(3) 0.0358(19) -0.0021(18) 0.0083(16) 0.0005(18)
C13 0.040(2) 0.072(3) 0.044(2) -0.005(2) 0.0073(17) 0.007(2)
C14 0.080(4) 0.057(3) 0.065(3) 0.001(2) 0.003(3) -0.016(3)
C15 0.098(4) 0.054(3) 0.048(3) -0.006(2) 0.001(3) 0.010(3)
C16 0.050(2) 0.065(3) 0.048(2) -0.008(2) -0.0111(19) -0.002(2)
C17 0.077(3) 0.095(4) 0.040(2) 0.006(3) -0.013(2) 0.008(3)
C18 0.090(4) 0.080(4) 0.048(3) 0.007(3) -0.018(3) 0.027(3)
C19 0.057(3) 0.066(3) 0.043(2) 0.009(2) 0.0093(19) 0.006(2)
C20 0.066(3) 0.081(4) 0.043(2) 0.011(2) 0.000(2) 0.010(3)
C21 0.057(3) 0.063(3) 0.043(2) -0.010(2) -0.0113(19) 0.011(2)
C22 0.0387(19) 0.049(2) 0.038(2) 0.0009(17) 0.0081(16) 0.0069(17)
C23 0.039(2) 0.070(3) 0.050(2) 0.001(2) 0.0154(18) 0.007(2)
C24 0.0296(17) 0.052(2) 0.0320(17) 0.0091(16) 0.0003(14) 0.0045(16)
C25 0.050(2) 0.066(3) 0.050(2) 0.004(2) 0.0198(19) 0.005(2)
C26 0.042(2) 0.056(2) 0.0351(19) 0.0021(18) 0.0093(16) 0.0077(18)
C27 0.058(2) 0.039(2) 0.051(2) -0.0034(19) 0.0109(19) 0.0016(19)
C28 0.043(2) 0.055(2) 0.040(2) 0.0002(18) 0.0025(16) 0.0086(18)
C29 0.059(3) 0.049(3) 0.049(2) -0.003(2) -0.0067(19) -0.005(2)
C30 0.0296(19) 0.058(3) 0.047(2) 0.0010(19) 0.0014(16) -0.0050(18)
N1 0.0375(16) 0.053(2) 0.0275(15) 0.0012(13) -0.0008(12) 0.0004(14)
N2 0.0283(15) 0.0486(19) 0.0513(19) 0.0038(15) 0.0031(13) -0.0029(13)
N3 0.0439(18) 0.0475(19) 0.0359(16) -0.0029(14) 0.0007(13) 0.0104(15)
N4 0.0461(19) 0.045(2) 0.0464(19) 0.0007(15) -0.0067(15) -0.0017(15)
N5 0.0321(15) 0.054(2) 0.0374(16) 0.0010(14) 0.0013(12) 0.0028(14)
N6 0.0408(17) 0.054(2) 0.0389(17) 0.0010(15) -0.0031(14) 0.0085(15)
N7 0.0397(17) 0.060(2) 0.0367(16) 0.0058(15) 0.0008(14) 0.0050(15)
N8 0.0392(17) 0.052(2) 0.0407(17) -0.0090(16) 0.0081(13) 0.0030(16)
N9 0.0395(17) 0.046(2) 0.0419(17) -0.0062(14) 0.0084(14) 0.0051(14)
N10 0.0452(19) 0.056(2) 0.0416(17) 0.0027(16) 0.0039(14) 0.0161(16)
N11 0.059(2) 0.048(2) 0.051(2) -0.0054(17) -0.0001(17) 0.0127(17)
N12 0.0371(17) 0.054(2) 0.0401(17) -0.0011(15) -0.0040(13) 0.0108(15)
N13 0.062(2) 0.060(2) 0.0418(19) 0.0040(17) -0.0093(16) 0.0276(19)
N14 0.0443(19) 0.073(3) 0.0431(18) -0.0016(18) 0.0075(15) 0.0220(18)
N15 0.047(2) 0.076(3) 0.063(2) -0.018(2) 0.0048(18) 0.027(2)
N16 0.0354(16) 0.065(2) 0.0402(18) 0.0097(16) 0.0070(14) 0.0097(15)
N17 0.043(2) 0.072(3) 0.049(2) 0.0010(19) 0.0099(16) 0.0227(19)
N18 0.0389(17) 0.0477(19) 0.0364(16) -0.0056(14) 0.0048(13) 0.0081(14)
N19 0.063(2) 0.044(2) 0.056(2) -0.0016(16) 0.0009(18) -0.0079(17)
N20 0.0476(19) 0.077(3) 0.045(2) 0.0022(18) 0.0069(15) 0.0233(19)
O1 0.0635(18) 0.0369(15) 0.0553(17) -0.0063(13) 0.0142(14) -0.0109(13)
O2 0.066(2) 0.0491(18) 0.0602(19) -0.0055(15) 0.0168(16) -0.0106(15)

loop_
_atom_type_symbol
_atom_type_description
_atom_type_scat_dispersion_real
_atom_type_scat_dispersion_imag
_atom_type_scat_source
C C 0.0033 0.0016 'International Tables Vol C Tables 4.2.6.8 and 6.1.1.4'
H H 0.0000 0.0000 'International Tables Vol C Tables 4.2.6.8 and 6.1.1.4'
B B 0.0013 0.0007 'International Tables Vol C Tables 4.2.6.8 and 6.1.1.4'
N N 0.0061 0.0033 'International Tables Vol C Tables 4.2.6.8 and 6.1.1.4'
O O 0.0106 0.0060 'International Tables Vol C Tables 4.2.6.8 and 6.1.1.4'
Fe Fe 0.3463 0.8444 'International Tables Vol C Tables 4.2.6.8 and 6.1.1.4'
Cu Cu 0.3201 1.2651 'International Tables Vol C Tables 4.2.6.8 and 6.1.1.4'

loop_
_geom_angle_atom_site_label_1
_geom_angle_atom_site_label_2
_geom_angle_atom_site_label_3
_geom_angle
_geom_angle_site_symmetry_1
_geom_angle_site_symmetry_3
N7 Cu1 N16 175.14(15) . .
N7 Cu1 N18 89.94(13) . 4_575
N16 Cu1 N18 91.17(13) . 4_575
N7 Cu1 N9 88.65(13) . 4_576
N16 Cu1 N9 88.41(13) . 4_576
N18 Cu1 N9 156.00(14) 4_575 4_576
N7 Cu1 O1 90.51(14) . .
N16 Cu1 O1 93.63(14) . .
N18 Cu1 O1 108.54(13) 4_575 .
N9 Cu1 O1 95.43(12) 4_576 .
C11 Fe1 C12 86.95(18) . .
C11 Fe1 C10 86.80(17) . .
C12 Fe1 C10 84.97(16) . .
C11 Fe1 N3 178.43(16) . .
C12 Fe1 N3 94.31(16) . .
C10 Fe1 N3 92.37(15) . .
C11 Fe1 N1 90.82(16) . .
C12 Fe1 N1 177.77(17) . .
C10 Fe1 N1 94.90(14) . .
N3 Fe1 N1 87.91(14) . .
C11 Fe1 N5 93.14(16) . .
C12 Fe1 N5 90.62(15) . .
C10 Fe1 N5 175.59(15) . .
N3 Fe1 N5 87.79(13) . .
N1 Fe1 N5 89.51(12) . .
C22 Fe2 C24 88.47(15) . .
C22 Fe2 C23 90.51(18) . .
C24 Fe2 C23 87.27(17) . .
C22 Fe2 N12 178.47(16) . .
C24 Fe2 N12 91.03(14) . .
C23 Fe2 N12 90.92(16) . .
C22 Fe2 N14 91.37(15) . .
C24 Fe2 N14 179.37(17) . .
C23 Fe2 N14 93.34(17) . .
N12 Fe2 N14 89.11(14) . .
C22 Fe2 N10 90.98(15) . .
C24 Fe2 N10 90.90(15) . .
C23 Fe2 N10 177.61(16) . .
N12 Fe2 N10 87.58(14) . .
N14 Fe2 N10 88.49(16) . .
N6 B1 N4 107.6(3) . .
N6 B1 N2 106.5(4) . .
N4 B1 N2 107.5(3) . .
N6 B1 H1 105.5 . .
N4 B1 H1 122.3 . .
N2 B1 H1 106.6 . .
N11 B2 N13 106.9(4) . .
N11 B2 N15 106.7(4) . .
N13 B2 N15 107.0(5) . .
N11 B2 H2 107.2 . .
N13 B2 H2 112.7 . .
N15 B2 H2 115.9 . .
N1 C1 C2 111.3(4) . .
N1 C1 H1A 124.4 . .
C2 C1 H1A 124.4 . .
C3 C2 C1 105.0(4) . .
C3 C2 H2A 127.5 . .
C1 C2 H2A 127.5 . .
N2 C3 C2 109.3(4) . .
N2 C3 H3 125.4 . .
C2 C3 H3 125.4 . .
N3 C4 C5 110.1(4) . .
N3 C4 H4 124.9 . .
C5 C4 H4 124.9 . .
C6 C5 C4 103.9(4) . .
C6 C5 H5 128.0 . .
C4 C5 H5 128.0 . .
N4 C6 C5 110.0(5) . .
N4 C6 H6 125.0 . .
C5 C6 H6 125.0 . .
N5 C7 C8 108.8(4) . .
N5 C7 H7 125.6 . .
C8 C7 H7 125.6 . .
C9 C8 C7 105.8(4) . .
C9 C8 H8 127.1 . .
C7 C8 H8 127.1 . .
C8 C9 N6 109.2(4) . .
C8 C9 H9 125.4 . .
N6 C9 H9 125.4 . .
N7 C10 Fe1 175.2(3) . .
N8 C11 Fe1 179.7(4) . .
N9 C12 Fe1 177.9(4) . .
N10 C13 C14 109.5(4) . .
N10 C13 H13 125.2 . .
C14 C13 H13 125.2 . .
C15 C14 C13 105.9(5) . .
C15 C14 H14 127.0 . .
C13 C14 H14 127.0 . .
N11 C15 C14 110.3(5) . .
N11 C15 H15 124.8 . .
C14 C15 H15 124.8 . .
N12 C16 C17 108.5(4) . .
N12 C16 H16 125.8 . .
C17 C16 H16 125.8 . .
C18 C17 C16 106.7(4) . .
C18 C17 H17 126.6 . .
C16 C17 H17 126.6 . .
C17 C18 N13 108.3(4) . .
C17 C18 H18 125.8 . .
N13 C18 H18 125.8 . .
N14 C19 C20 109.9(4) . .
N14 C19 H19 125.1 . .
C20 C19 H19 125.1 . .
C21 C20 C19 105.4(5) . .
C21 C20 H20 127.3 . .
C19 C20 H20 127.3 . .
N15 C21 C20 108.7(4) . .
N15 C21 H21 125.7 . .
C20 C21 H21 125.7 . .
N16 C22 Fe2 178.0(4) . .
N17 C23 Fe2 175.6(4) . .
N18 C24 Fe2 177.4(4) . .
N19 C25 H25A 109.5 . .
N19 C25 H25B 109.5 . .
H25A C25 H25B 109.5 . .
N19 C25 H25C 109.5 . .
H25A C25 H25C 109.5 . .
H25B C25 H25C 109.5 . .
N19 C26 H26A 109.5 . .
N19 C26 H26B 109.5 . .
H26A C26 H26B 109.5 . .
N19 C26 H26C 109.5 . .
H26A C26 H26C 109.5 . .
H26B C26 H26C 109.5 . .
O1 C27 N19 125.8(4) . .
O1 C27 H27 117.1 . .
N19 C27 H27 117.1 . .
N20 C28 H28A 109.5 . .
N20 C28 H28B 109.5 . .
H28A C28 H28B 109.5 . .
N20 C28 H28C 109.5 . .
H28A C28 H28C 109.5 . .
H28B C28 H28C 109.5 . .
N20 C29 H29A 109.5 . .
N20 C29 H29B 109.5 . .
H29A C29 H29B 109.5 . .
N20 C29 H29C 109.5 . .
H29A C29 H29C 109.5 . .
H29B C29 H29C 109.5 . .
O2 C30 N20 112.4(4) . .
O2 C30 H30 123.8 . .
N20 C30 H30 123.8 . .
C1 N1 N2 105.5(3) . .
C1 N1 Fe1 134.6(3) . .
N2 N1 Fe1 119.6(2) . .
C3 N2 N1 108.9(4) . .
C3 N2 B1 133.3(4) . .
N1 N2 B1 117.8(3) . .
C4 N3 N4 107.2(4) . .
C4 N3 Fe1 133.3(3) . .
N4 N3 Fe1 119.6(2) . .
C6 N4 N3 108.8(4) . .
C6 N4 B1 132.4(4) . .
N3 N4 B1 118.6(3) . .
C7 N5 N6 108.2(3) . .
C7 N5 Fe1 132.5(3) . .
N6 N5 Fe1 119.1(2) . .
N5 N6 C9 108.0(3) . .
N5 N6 B1 119.2(3) . .
C9 N6 B1 132.6(4) . .
C10 N7 Cu1 175.9(4) . .
C12 N9 Cu1 168.0(3) . 4_575
C13 N10 N11 106.6(4) . .
C13 N10 Fe2 134.5(3) . .
N11 N10 Fe2 119.0(3) . .
C15 N11 N10 107.7(4) . .
C15 N11 B2 133.5(4) . .
N10 N11 B2 118.8(4) . .
C16 N12 N13 107.4(3) . .
C16 N12 Fe2 132.7(3) . .
N13 N12 Fe2 119.6(2) . .
N12 N13 C18 109.0(4) . .
N12 N13 B2 119.2(3) . .
C18 N13 B2 131.4(4) . .
C19 N14 N15 107.1(4) . .
C19 N14 Fe2 133.6(3) . .
N15 N14 Fe2 119.0(3) . .
C21 N15 N14 109.0(4) . .
C21 N15 B2 131.1(4) . .
N14 N15 B2 119.5(3) . .
C22 N16 Cu1 170.1(3) . .
C24 N18 Cu1 170.4(3) . 4_576
C27 N19 C25 121.2(4) . .
C27 N19 C26 123.1(4) . .
C25 N19 C26 115.7(3) . .
C29 N20 C28 132.6(4) . .
C29 N20 C30 118.5(4) . .
C28 N20 C30 106.6(3) . .
C27 O1 Cu1 123.4(3) . .

loop_
_geom_bond_atom_site_label_1
_geom_bond_atom_site_label_2
_geom_bond_distance
_geom_bond_site_symmetry_2
Cu1 N7 1.946(3) .
Cu1 N16 1.977(3) .
Cu1 N18 1.980(3) 4_575
Cu1 N9 1.990(3) 4_576
Cu1 O1 2.181(3) .
Fe1 C11 1.898(5) .
Fe1 C12 1.909(4) .
Fe1 C10 1.926(4) .
Fe1 N3 1.961(3) .
Fe1 N1 1.975(3) .
Fe1 N5 1.986(3) .
Fe2 C22 1.914(4) .
Fe2 C24 1.921(4) .
Fe2 C23 1.948(5) .
Fe2 N12 1.966(3) .
Fe2 N14 1.967(3) .
Fe2 N10 1.982(4) .
B1 N6 1.524(6) .
B1 N4 1.531(6) .
B1 N2 1.548(6) .
B1 H1 1.1268 .
B2 N11 1.524(7) .
B2 N13 1.531(7) .
B2 N15 1.531(7) .
B2 H2 1.1626 .
C1 N1 1.337(5) .
C1 C2 1.363(6) .
C1 H1A 0.9300 .
C2 C3 1.356(7) .
C2 H2A 0.9300 .
C3 N2 1.338(5) .
C3 H3 0.9300 .
C4 N3 1.325(5) .
C4 C5 1.401(7) .
C4 H4 0.9300 .
C5 C6 1.370(7) .
C5 H5 0.9300 .
C6 N4 1.327(6) .
C6 H6 0.9300 .
C7 N5 1.342(5) .
C7 C8 1.387(6) .
C7 H7 0.9300 .
C8 C9 1.357(7) .
C8 H8 0.9300 .
C9 N6 1.354(5) .
C9 H9 0.9300 .
C10 N7 1.143(5) .
C11 N8 1.155(5) .
C12 N9 1.132(5) .
C13 N10 1.347(5) .
C13 C14 1.364(7) .
C13 H13 0.9300 .
C14 C15 1.340(7) .
C14 H14 0.9300 .
C15 N11 1.333(7) .
C15 H15 0.9300 .
C16 N12 1.339(5) .
C16 C17 1.390(6) .
C16 H16 0.9300 .
C17 C18 1.338(7) .
C17 H17 0.9300 .
C18 N13 1.354(5) .
C18 H18 0.9300 .
C19 N14 1.327(5) .
C19 C20 1.381(7) .
C19 H19 0.9300 .
C20 C21 1.364(7) .
C20 H20 0.9300 .
C21 N15 1.338(6) .
C21 H21 0.9300 .
C22 N16 1.149(5) .
C23 N17 1.121(6) .
C24 N18 1.133(5) .
C25 N19 1.448(5) .
C25 H25A 0.9600 .
C25 H25B 0.9600 .
C25 H25C 0.9600 .
C26 N19 1.448(5) .
C26 H26A 0.9600 .
C26 H26B 0.9600 .
C26 H26C 0.9600 .
C27 O1 1.237(5) .
C27 N19 1.295(5) .
C27 H27 0.9300 .
C28 N20 1.442(5) .
C28 H28A 0.9600 .
C28 H28B 0.9600 .
C28 H28C 0.9600 .
C29 N20 1.229(5) .
C29 H29A 0.9600 .
C29 H29B 0.9600 .
C29 H29C 0.9600 .
C30 O2 1.123(4) .
C30 N20 1.461(6) .
C30 H30 0.9300 .
N1 N2 1.366(4) .
N3 N4 1.363(4) .
N5 N6 1.350(4) .
N9 Cu1 1.990(3) 4_575
N10 N11 1.369(5) .
N12 N13 1.348(5) .
N14 N15 1.357(5) .
N18 Cu1 1.980(3) 4_576
